data_4080759
loop_
_publ_author_name
'Beck, Robert'
'Johnson, Samuel A.'

_publ_section_title
;
 Dinuclear Ni(I)---Ni(I) Complexes with Syn-Facial Bridging Ligands from
 Ni(I) Precursors or Ni(II)/Ni(0) Comproportionation
;
_journal_issue 10
_journal_name_full Organometallics
_journal_page_first 2944
_journal_paper_doi 10.1021/om4001633
_journal_volume 32
_journal_year 2013
_chemical_formula_moiety 'C18 H34 Cl Ni P'
_chemical_formula_sum 'C18 H34 Cl Ni P'
_chemical_formula_weight 375.58
_chemical_name_systematic
;
 ? 
;
_space_group_crystal_system monoclinic
_space_group_IT_number 14
_space_group_name_Hall '-P 2ybc'
_space_group_name_H-M_alt 'P 1 21/c 1'
_symmetry_space_group_name_Hall '-P 2ybc'
_symmetry_space_group_name_H-M 'P 1 21/c 1'
_atom_sites_solution_hydrogens geom
_atom_sites_solution_primary direct
_atom_sites_solution_secondary difmap
_audit_creation_date 2012-03-16
_audit_creation_method
;
  Olex2 1.1
  (compiled 2011.11.01 svn.r2039, GUI svn.r3906)
;
_cell_angle_alpha 90.00
_cell_angle_beta 108.57(3)
_cell_angle_gamma 90.00
_cell_formula_units_Z 4
_cell_length_a 7.4557(15)
_cell_length_b 17.270(3)
_cell_length_c 16.264(5)
_cell_measurement_temperature 173(2)
_cell_volume 1985.1(9)
_computing_molecular_graphics
;
O. V. Dolomanov, L. J. Bourhis, R. J. Gildea, J. A. K. Howard and H. Puschmann,
OLEX2: a complete structure solution, refinement and analysis program.
J. Appl. Cryst. (2009). 42, 339-341.
;
_computing_publication_material
;
O. V. Dolomanov, L. J. Bourhis, R. J. Gildea, J. A. K. Howard and H. Puschmann,
OLEX2: a complete structure solution, refinement and analysis program.
J. Appl. Cryst. (2009). 42, 339-341.
;
_computing_structure_refinement
;
XL, G.M. Sheldrick, Acta Cryst.
(2008). A64, 112-122
;
_computing_structure_solution 'SHELXS-97 (Sheldrick, 2008)'
_diffrn_ambient_temperature 173.15
_diffrn_measured_fraction_theta_full 0.997
_diffrn_measured_fraction_theta_max 0.997
_diffrn_measurement_device_type 'CCD area detector'
_diffrn_measurement_method 'phi and omega scans'
_diffrn_radiation_monochromator graphite
_diffrn_radiation_type MoK\a
_diffrn_radiation_wavelength 0.71073
_diffrn_reflns_av_R_equivalents 0.0715
_diffrn_reflns_av_unetI/netI 0.0543
_diffrn_reflns_limit_h_max 9
_diffrn_reflns_limit_h_min -9
_diffrn_reflns_limit_k_max 22
_diffrn_reflns_limit_k_min -22
_diffrn_reflns_limit_l_max 20
_diffrn_reflns_limit_l_min -20
_diffrn_reflns_number 22050
_diffrn_reflns_theta_full 27.10
_diffrn_reflns_theta_max 27.10
_diffrn_reflns_theta_min 1.77
_diffrn_source 'fine-focus sealed tube'
_exptl_absorpt_coefficient_mu 1.186
_exptl_absorpt_correction_T_max 0.9431
_exptl_absorpt_correction_T_min 0.8421
_exptl_absorpt_correction_type multi-scan
_exptl_absorpt_process_details 'SADABS Bruker'
_exptl_crystal_colour red
_exptl_crystal_density_diffrn 1.257
_exptl_crystal_density_method 'not measured'
_exptl_crystal_description plates
_exptl_crystal_F_000 808
_exptl_crystal_size_max 0.15
_exptl_crystal_size_mid 0.11
_exptl_crystal_size_min 0.05
_refine_diff_density_max 0.578
_refine_diff_density_min -0.394
_refine_diff_density_rms 0.090
_refine_ls_extinction_method none
_refine_ls_goodness_of_fit_ref 1.040
_refine_ls_hydrogen_treatment constr
_refine_ls_matrix_type full
_refine_ls_number_parameters 200
_refine_ls_number_reflns 4372
_refine_ls_number_restraints 0
_refine_ls_restrained_S_all 1.040
_refine_ls_R_factor_all 0.0628
_refine_ls_R_factor_gt 0.0444
_refine_ls_shift/su_max 0.001
_refine_ls_shift/su_mean 0.000
_refine_ls_structure_factor_coef Fsqd
_refine_ls_weighting_details 'calc w=1/[\s^2^(Fo^2^)+(0.0502P)^2^+0.9980P] where P=(Fo^2^+2Fc^2^)/3'
_refine_ls_weighting_scheme calc
_refine_ls_wR_factor_gt 0.0956
_refine_ls_wR_factor_ref 0.1112
_reflns_number_gt 3408
_reflns_number_total 4372
_reflns_threshold_expression >2sigma(I)
_cod_data_source_file om4001633_si_001.cif
_cod_data_source_block 5
_cod_original_cell_volume 1985.1(8)
_cod_database_code 4080759

loop_
_space_group_symop_id
_space_group_symop_operation_xyz
1 'x, y, z'
2 '-x, y+1/2, -z+1/2'
3 '-x, -y, -z'
4 'x, -y-1/2, z-1/2'

loop_
_atom_site_label
_atom_site_type_symbol
_atom_site_fract_x
_atom_site_fract_y
_atom_site_fract_z
_atom_site_U_iso_or_equiv
_atom_site_adp_type
_atom_site_occupancy
_atom_site_symmetry_multiplicity
_atom_site_calc_flag
_atom_site_refinement_flags
Ni1 Ni -0.67995(5) -0.12693(2) 0.21493(2) 0.01881(12) Uani 1 1 d .
Cl1 Cl -0.93611(11) -0.16897(5) 0.23975(6) 0.0318(2) Uani 1 1 d .
P1 P -0.61269(10) -0.23490(4) 0.16266(5) 0.01720(17) Uani 1 1 d .
C1 C -0.4765(4) -0.05338(17) 0.2032(2) 0.0244(7) Uani 1 1 d .
H1 H -0.3757 -0.0651 0.1788 0.029 Uiso 1 1 d R
C2 C -0.4540(4) -0.05437(17) 0.2943(2) 0.0254(7) Uani 1 1 d .
C3 C -0.6240(4) -0.02856(17) 0.3021(2) 0.0234(7) Uani 1 1 d .
C4 C -0.7477(4) -0.00502(17) 0.2160(2) 0.0228(6) Uani 1 1 d .
C5 C -0.6518(4) -0.01657(17) 0.15643(19) 0.0229(6) Uani 1 1 d .
C6 C -0.2763(5) -0.0782(2) 0.3650(2) 0.0350(8) Uani 1 1 d .
H6A H -0.2017 -0.0321 0.3893 0.052 Uiso 1 1 calc R
H6B H -0.2016 -0.1127 0.3408 0.052 Uiso 1 1 calc R
H6C H -0.3103 -0.1054 0.4108 0.052 Uiso 1 1 calc R
C7 C -0.6797(5) -0.0244(2) 0.3828(2) 0.0340(8) Uani 1 1 d .
H7A H -0.5796 -0.0473 0.4313 0.051 Uiso 1 1 calc R
H7B H -0.7978 -0.0531 0.3739 0.051 Uiso 1 1 calc R
H7C H -0.6980 0.0298 0.3959 0.051 Uiso 1 1 calc R
C8 C -0.9414(5) 0.0277(2) 0.1989(2) 0.0319(8) Uani 1 1 d .
H8A H -0.9319 0.0822 0.2165 0.048 Uiso 1 1 calc R
H8B H -1.0080 -0.0014 0.2321 0.048 Uiso 1 1 calc R
H8C H -1.0116 0.0237 0.1368 0.048 Uiso 1 1 calc R
C9 C -0.7191(5) 0.00452(19) 0.0616(2) 0.0320(8) Uani 1 1 d .
H9A H -0.7908 -0.0388 0.0278 0.048 Uiso 1 1 calc R
H9B H -0.6098 0.0158 0.0425 0.048 Uiso 1 1 calc R
H9C H -0.8006 0.0503 0.0528 0.048 Uiso 1 1 calc R
C10 C -0.4707(5) -0.1829(2) 0.0318(2) 0.0343(8) Uani 1 1 d .
H10A H -0.3559 -0.1684 0.0184 0.051 Uiso 1 1 calc R
H10B H -0.5386 -0.1360 0.0386 0.051 Uiso 1 1 calc R
H10C H -0.5523 -0.2143 -0.0156 0.051 Uiso 1 1 calc R
C11 C -0.4168(4) -0.22943(17) 0.11571(19) 0.0220(6) Uani 1 1 d .
H11 H -0.3133 -0.1997 0.1584 0.026 Uiso 1 1 calc R
C12 C -0.3283(5) -0.30692(19) 0.1017(2) 0.0301(7) Uani 1 1 d .
H12A H -0.4265 -0.3402 0.0637 0.045 Uiso 1 1 calc R
H12B H -0.2721 -0.3327 0.1577 0.045 Uiso 1 1 calc R
H12C H -0.2300 -0.2972 0.0748 0.045 Uiso 1 1 calc R
C13 C -0.6864(5) -0.3435(2) 0.2788(2) 0.0367(8) Uani 1 1 d .
H13A H -0.6339 -0.3840 0.3219 0.055 Uiso 1 1 calc R
H13B H -0.7919 -0.3646 0.2314 0.055 Uiso 1 1 calc R
H13C H -0.7319 -0.3005 0.3063 0.055 Uiso 1 1 calc R
C14 C -0.5327(4) -0.31405(17) 0.2428(2) 0.0229(6) Uani 1 1 d .
H14 H -0.4932 -0.3584 0.2130 0.027 Uiso 1 1 calc R
C15 C -0.3592(5) -0.28742(19) 0.3162(2) 0.0295(7) Uani 1 1 d .
H15A H -0.3941 -0.2442 0.3470 0.044 Uiso 1 1 calc R
H15B H -0.2607 -0.2706 0.2922 0.044 Uiso 1 1 calc R
H15C H -0.3114 -0.3304 0.3566 0.044 Uiso 1 1 calc R
C16 C -0.8050(5) -0.3496(2) 0.0376(3) 0.0408(9) Uani 1 1 d .
H16A H -0.9300 -0.3720 0.0087 0.061 Uiso 1 1 calc R
H16B H -0.7294 -0.3861 0.0810 0.061 Uiso 1 1 calc R
H16C H -0.7411 -0.3392 -0.0054 0.061 Uiso 1 1 calc R
C17 C -0.8276(4) -0.27408(18) 0.08214(19) 0.0244(7) Uani 1 1 d .
H17 H -0.9149 -0.2868 0.1158 0.029 Uiso 1 1 calc R
C18 C -0.9332(5) -0.2142(2) 0.0153(2) 0.0366(9) Uani 1 1 d .
H18A H -0.8579 -0.2011 -0.0223 0.055 Uiso 1 1 calc R
H18B H -0.9542 -0.1674 0.0452 0.055 Uiso 1 1 calc R
H18C H -1.0553 -0.2355 -0.0198 0.055 Uiso 1 1 calc R

loop_
_atom_site_aniso_label
_atom_site_aniso_U_11
_atom_site_aniso_U_22
_atom_site_aniso_U_33
_atom_site_aniso_U_23
_atom_site_aniso_U_13
_atom_site_aniso_U_12
Ni1 0.0166(2) 0.0186(2) 0.0213(2) -0.00138(16) 0.00621(15) -0.00222(15)
Cl1 0.0258(4) 0.0312(4) 0.0447(5) -0.0094(4) 0.0203(4) -0.0084(3)
P1 0.0145(3) 0.0195(4) 0.0165(4) -0.0002(3) 0.0034(3) -0.0022(3)
C1 0.0195(15) 0.0224(16) 0.0317(18) 0.0007(13) 0.0087(13) -0.0044(12)
C2 0.0256(16) 0.0172(15) 0.0292(18) 0.0014(13) 0.0028(14) -0.0027(12)
C3 0.0284(16) 0.0171(15) 0.0231(16) -0.0021(12) 0.0061(13) -0.0035(12)
C4 0.0233(15) 0.0168(14) 0.0284(17) 0.0004(12) 0.0085(13) 0.0011(12)
C5 0.0242(16) 0.0196(15) 0.0242(16) 0.0026(12) 0.0067(13) -0.0040(12)
C6 0.0272(17) 0.0308(19) 0.036(2) -0.0057(15) -0.0058(15) -0.0031(15)
C7 0.049(2) 0.0262(18) 0.0264(18) -0.0036(14) 0.0112(16) -0.0035(16)
C8 0.0283(18) 0.0299(18) 0.036(2) -0.0007(15) 0.0089(15) 0.0051(14)
C9 0.0395(19) 0.0276(18) 0.0298(18) 0.0082(14) 0.0125(15) 0.0032(15)
C10 0.0379(19) 0.039(2) 0.036(2) 0.0091(16) 0.0251(17) 0.0066(16)
C11 0.0182(14) 0.0245(16) 0.0253(16) 0.0017(13) 0.0098(12) -0.0016(12)
C12 0.0245(16) 0.0297(18) 0.039(2) -0.0003(15) 0.0148(15) 0.0046(13)
C13 0.038(2) 0.0325(19) 0.040(2) 0.0123(16) 0.0136(17) -0.0053(16)
C14 0.0259(16) 0.0188(15) 0.0235(16) 0.0031(12) 0.0070(13) -0.0018(12)
C15 0.0319(18) 0.0263(17) 0.0240(17) 0.0042(13) -0.0001(14) -0.0023(14)
C16 0.0281(18) 0.041(2) 0.045(2) -0.0217(18) -0.0009(16) -0.0050(16)
C17 0.0161(14) 0.0326(17) 0.0209(16) -0.0076(13) 0.0010(12) -0.0062(13)
C18 0.0241(17) 0.054(2) 0.0237(18) 0.0016(16) -0.0039(14) 0.0034(16)

loop_
_atom_type_symbol
_atom_type_description
_atom_type_scat_dispersion_real
_atom_type_scat_dispersion_imag
_atom_type_scat_source
C C 0.0033 0.0016 'International Tables Vol C Tables 4.2.6.8 and 6.1.1.4'
H H 0.0000 0.0000 'International Tables Vol C Tables 4.2.6.8 and 6.1.1.4'
Cl Cl 0.1484 0.1585 'International Tables Vol C Tables 4.2.6.8 and 6.1.1.4'
Ni Ni 0.3393 1.1124 'International Tables Vol C Tables 4.2.6.8 and 6.1.1.4'
P P 0.1023 0.0942 'International Tables Vol C Tables 4.2.6.8 and 6.1.1.4'

loop_
_geom_angle_atom_site_label_1
_geom_angle_atom_site_label_2
_geom_angle_atom_site_label_3
_geom_angle
P1 Ni1 Cl1 96.36(3)
C1 Ni1 Cl1 160.31(9)
C1 Ni1 P1 103.15(9)
C1 Ni1 C2 39.87(12)
C1 Ni1 C3 65.01(12)
C1 Ni1 C4 64.95(12)
C1 Ni1 C5 39.75(11)
C2 Ni1 Cl1 129.66(9)
C2 Ni1 P1 119.81(9)
C2 Ni1 C3 37.34(12)
C2 Ni1 C4 64.67(11)
C2 Ni1 C5 65.66(11)
C3 Ni1 Cl1 97.83(9)
C3 Ni1 P1 155.29(9)
C3 Ni1 C5 64.73(12)
C4 Ni1 Cl1 95.80(8)
C4 Ni1 P1 156.99(9)
C4 Ni1 C3 39.62(11)
C4 Ni1 C5 37.38(11)
C5 Ni1 Cl1 125.57(9)
C5 Ni1 P1 121.03(9)
C11 P1 Ni1 115.32(10)
C14 P1 Ni1 114.89(11)
C14 P1 C11 102.01(14)
C17 P1 Ni1 109.63(10)
C17 P1 C11 110.27(14)
C17 P1 C14 103.96(14)
Ni1 C1 H1 127.0
C2 C1 Ni1 75.04(18)
C2 C1 H1 124.4
C5 C1 Ni1 75.25(17)
C5 C1 H1 124.4
C5 C1 C2 109.9(3)
C1 C2 Ni1 65.09(16)
C1 C2 C6 125.1(3)
C3 C2 Ni1 71.37(18)
C3 C2 C1 106.3(3)
C3 C2 C6 128.6(3)
C6 C2 Ni1 128.6(2)
C2 C3 Ni1 71.29(18)
C2 C3 C4 108.5(3)
C2 C3 C7 127.7(3)
C4 C3 Ni1 70.18(16)
C4 C3 C7 123.8(3)
C7 C3 Ni1 124.1(2)
C3 C4 Ni1 70.20(16)
C3 C4 C8 124.0(3)
C5 C4 Ni1 71.44(17)
C5 C4 C3 108.6(3)
C5 C4 C8 127.4(3)
C8 C4 Ni1 125.5(2)
C1 C5 Ni1 64.99(16)
C1 C5 C9 126.9(3)
C4 C5 Ni1 71.18(17)
C4 C5 C1 106.1(3)
C4 C5 C9 127.0(3)
C9 C5 Ni1 127.9(2)
C2 C6 H6A 109.5
C2 C6 H6B 109.5
C2 C6 H6C 109.5
H6A C6 H6B 109.5
H6A C6 H6C 109.5
H6B C6 H6C 109.5
C3 C7 H7A 109.5
C3 C7 H7B 109.5
C3 C7 H7C 109.5
H7A C7 H7B 109.5
H7A C7 H7C 109.5
H7B C7 H7C 109.5
C4 C8 H8A 109.5
C4 C8 H8B 109.5
C4 C8 H8C 109.5
H8A C8 H8B 109.5
H8A C8 H8C 109.5
H8B C8 H8C 109.5
C5 C9 H9A 109.5
C5 C9 H9B 109.5
C5 C9 H9C 109.5
H9A C9 H9B 109.5
H9A C9 H9C 109.5
H9B C9 H9C 109.5
H10A C10 H10B 109.5
H10A C10 H10C 109.5
H10B C10 H10C 109.5
C11 C10 H10A 109.5
C11 C10 H10B 109.5
C11 C10 H10C 109.5
P1 C11 H11 106.0
C10 C11 P1 112.2(2)
C10 C11 H11 106.0
C10 C11 C12 109.2(3)
C12 C11 P1 116.6(2)
C12 C11 H11 106.0
C11 C12 H12A 109.5
C11 C12 H12B 109.5
C11 C12 H12C 109.5
H12A C12 H12B 109.5
H12A C12 H12C 109.5
H12B C12 H12C 109.5
H13A C13 H13B 109.5
H13A C13 H13C 109.5
H13B C13 H13C 109.5
C14 C13 H13A 109.5
C14 C13 H13B 109.5
C14 C13 H13C 109.5
P1 C14 H14 107.7
C13 C14 P1 113.7(2)
C13 C14 H14 107.7
C15 C14 P1 109.3(2)
C15 C14 C13 110.6(3)
C15 C14 H14 107.7
C14 C15 H15A 109.5
C14 C15 H15B 109.5
C14 C15 H15C 109.5
H15A C15 H15B 109.5
H15A C15 H15C 109.5
H15B C15 H15C 109.5
H16A C16 H16B 109.5
H16A C16 H16C 109.5
H16B C16 H16C 109.5
C17 C16 H16A 109.5
C17 C16 H16B 109.5
C17 C16 H16C 109.5
P1 C17 H17 105.2
C16 C17 P1 116.6(2)
C16 C17 H17 105.2
C18 C17 P1 113.0(2)
C18 C17 C16 110.6(3)
C18 C17 H17 105.2
C17 C18 H18A 109.5
C17 C18 H18B 109.5
C17 C18 H18C 109.5
H18A C18 H18B 109.5
H18A C18 H18C 109.5
H18B C18 H18C 109.5

loop_
_geom_bond_atom_site_label_1
_geom_bond_atom_site_label_2
_geom_bond_distance
Ni1 Cl1 2.1975(9)
Ni1 P1 2.1732(9)
Ni1 C1 2.034(3)
Ni1 C2 2.166(3)
Ni1 C3 2.167(3)
Ni1 C4 2.167(3)
Ni1 C5 2.170(3)
P1 C11 1.853(3)
P1 C14 1.851(3)
P1 C17 1.845(3)
C1 H1 0.9759
C1 C2 1.437(4)
C1 C5 1.435(4)
C2 C3 1.387(4)
C2 C6 1.508(4)
C3 C4 1.469(4)
C3 C7 1.498(4)
C4 C5 1.390(4)
C4 C8 1.492(4)
C5 C9 1.507(4)
C6 H6A 0.9800
C6 H6B 0.9800
C6 H6C 0.9800
C7 H7A 0.9800
C7 H7B 0.9800
C7 H7C 0.9800
C8 H8A 0.9800
C8 H8B 0.9800
C8 H8C 0.9800
C9 H9A 0.9800
C9 H9B 0.9800
C9 H9C 0.9800
C10 H10A 0.9800
C10 H10B 0.9800
C10 H10C 0.9800
C10 C11 1.524(4)
C11 H11 1.0000
C11 C12 1.541(4)
C12 H12A 0.9800
C12 H12B 0.9800
C12 H12C 0.9800
C13 H13A 0.9800
C13 H13B 0.9800
C13 H13C 0.9800
C13 C14 1.531(4)
C14 H14 1.0000
C14 C15 1.525(4)
C15 H15A 0.9800
C15 H15B 0.9800
C15 H15C 0.9800
C16 H16A 0.9800
C16 H16B 0.9800
C16 H16C 0.9800
C16 C17 1.527(5)
C17 H17 1.0000
C17 C18 1.526(5)
C18 H18A 0.9800
C18 H18B 0.9800
C18 H18C 0.9800
